data_1550813
loop_
_publ_author_name
'Amorim, Andr\'e L'
'Peterle, Marcos M.'
'Guerreiro, Ana'
'Coimbra, Daniel F.'
'Heying, Renata S.'
'Caramori, Giovani F.'
'Braga, Antonio L.'
'Bortoluzzi, Adailton J.'
'Neves, Ademir'
'Bernardes, Gon\,calo J L'
'Peralta, Rosely A.'

_publ_section_title
;
 Synthesis, characterization and biological evaluation of new manganese
 metal carbonyl compounds that contain sulfur and selenium ligands as a
 promising new class of CORMs.
;
_journal_issue 17
_journal_name_full 'Dalton transactions (Cambridge, England : 2003)'
_journal_page_first 5574
_journal_page_last 5584
_journal_paper_doi 10.1039/c9dt00616h
_journal_volume 48
_journal_year 2019
_chemical_formula_moiety 'C19 H19 Br Mn N O3 Se2'
_chemical_formula_sum 'C19 H19 Br Mn N O3 Se2'
_chemical_formula_weight 602.12
_space_group_crystal_system monoclinic
_space_group_IT_number 14
_space_group_name_Hall '-P 2yn'
_space_group_name_H-M_alt 'P 1 21/n 1'
_symmetry_space_group_name_Hall '-P 2yn'
_symmetry_space_group_name_H-M 'P 1 21/n 1'
_atom_sites_solution_hydrogens mixed
_audit_creation_method SHELXL-2018/3
_audit_update_record
;
2019-01-30 deposited with the CCDC.    2019-03-28 downloaded from the CCDC.
;
_cell_angle_alpha 90
_cell_angle_beta 94.4920(10)
_cell_angle_gamma 90
_cell_formula_units_Z 4
_cell_length_a 8.0565(2)
_cell_length_b 20.5626(5)
_cell_length_c 12.9929(3)
_cell_measurement_reflns_used 8912
_cell_measurement_temperature 200(2)
_cell_measurement_theta_max 30.52
_cell_measurement_theta_min 2.88
_cell_volume 2145.83(9)
_computing_cell_refinement 'Bruker SAINT'
_computing_data_collection 'Bruker APEX2'
_computing_data_reduction 'Bruker SAINT'
_computing_molecular_graphics 'PLATON (Spek, 2009)'
_computing_publication_material 'SHELXL-2018/1 (Sheldrick, 2018)'
_computing_structure_refinement 'SHELXL-2018/1 (Sheldrick, 2018)'
_computing_structure_solution 'SHELXT 2014/5 (Sheldrick, 2014)'
_diffrn_ambient_temperature 200(2)
_diffrn_measured_fraction_theta_full 0.998
_diffrn_measured_fraction_theta_max 0.999
_diffrn_measurement_device_type 'Bruker APEX-II CCD'
_diffrn_measurement_method '\f and \w scans'
_diffrn_radiation_monochromator graphite
_diffrn_radiation_source 'fine-focus sealed tube'
_diffrn_radiation_type MoK\a
_diffrn_radiation_wavelength 0.71073
_diffrn_reflns_av_R_equivalents 0.0463
_diffrn_reflns_av_unetI/netI 0.0456
_diffrn_reflns_Laue_measured_fraction_full 0.998
_diffrn_reflns_Laue_measured_fraction_max 0.999
_diffrn_reflns_limit_h_max 10
_diffrn_reflns_limit_h_min -8
_diffrn_reflns_limit_k_max 27
_diffrn_reflns_limit_k_min -26
_diffrn_reflns_limit_l_max 17
_diffrn_reflns_limit_l_min -17
_diffrn_reflns_number 18943
_diffrn_reflns_point_group_measured_fraction_full 0.998
_diffrn_reflns_point_group_measured_fraction_max 0.999
_diffrn_reflns_theta_full 25.242
_diffrn_reflns_theta_max 27.994
_diffrn_reflns_theta_min 1.858
_exptl_absorpt_coefficient_mu 5.888
_exptl_absorpt_correction_T_max 0.7461
_exptl_absorpt_correction_T_min 0.3812
_exptl_absorpt_correction_type multi-scan
_exptl_absorpt_process_details
;
Bruker APEX2, SAINT and SADABS, version 2011.8-0; Bruker AXS Inc., 
Madison, Wisconsin, USA
;
_exptl_crystal_colour orange
_exptl_crystal_density_diffrn 1.864
_exptl_crystal_description plate
_exptl_crystal_F_000 1168
_exptl_crystal_size_max 0.360
_exptl_crystal_size_mid 0.280
_exptl_crystal_size_min 0.040
_refine_diff_density_max 0.891
_refine_diff_density_min -0.857
_refine_diff_density_rms 0.111
_refine_ls_extinction_method none
_refine_ls_goodness_of_fit_ref 1.038
_refine_ls_hydrogen_treatment constr
_refine_ls_matrix_type full
_refine_ls_number_parameters 244
_refine_ls_number_reflns 5183
_refine_ls_number_restraints 0
_refine_ls_restrained_S_all 1.038
_refine_ls_R_factor_all 0.0548
_refine_ls_R_factor_gt 0.0375
_refine_ls_shift/su_max 0.002
_refine_ls_shift/su_mean 0.000
_refine_ls_structure_factor_coef Fsqd
_refine_ls_weighting_details 'w=1/[\s^2^(Fo^2^)+(0.0280P)^2^+4.3978P] where P=(Fo^2^+2Fc^2^)/3'
_refine_ls_weighting_scheme calc
_refine_ls_wR_factor_gt 0.0812
_refine_ls_wR_factor_ref 0.0881
_reflns_Friedel_coverage 0.000
_reflns_number_gt 4133
_reflns_number_total 5183
_reflns_threshold_expression 'I > 2\s(I)'
_cod_data_source_file c9dt00616h2.cif
_cod_data_source_block phse
_cod_depositor_comments 'Adding full bibliography for 1550812--1550814.cif.'
_cod_database_code 1550813
_shelx_shelxl_version_number 2018/3
_shelx_space_group_comment
;
The symmetry employed for this shelxl refinement is uniquely defined
by the following loop, which should always be used as a source of
symmetry information in preference to the above space-group names.
They are only intended as comments.
;
_shelx_estimated_absorpt_t_min 0.226
_shelx_estimated_absorpt_t_max 0.799

loop_
_space_group_symop_operation_xyz
'x, y, z'
'-x+1/2, y+1/2, -z+1/2'
'-x, -y, -z'
'x-1/2, -y-1/2, z-1/2'

loop_
_atom_site_label
_atom_site_type_symbol
_atom_site_fract_x
_atom_site_fract_y
_atom_site_fract_z
_atom_site_U_iso_or_equiv
_atom_site_adp_type
_atom_site_occupancy
_atom_site_site_symmetry_order
_atom_site_calc_flag
_atom_site_refinement_flags_posn
_atom_site_refinement_flags_adp
Mn1 Mn 0.42019(7) 0.67721(3) 0.59328(4) 0.02467(13) Uani 1 1 d . .
C1 C 0.4557(5) 0.6106(2) 0.6826(3) 0.0400(10) Uani 1 1 d . .
C2 C 0.6284(5) 0.7050(2) 0.6302(3) 0.0344(9) Uani 1 1 d . .
C3 C 0.4947(5) 0.6293(2) 0.4915(3) 0.0317(8) Uani 1 1 d . .
Br1 Br 0.31903(5) 0.74822(2) 0.73438(3) 0.03560(11) Uani 1 1 d . .
O1 O 0.4817(5) 0.5679(2) 0.7381(3) 0.0681(11) Uani 1 1 d . .
O2 O 0.7618(4) 0.72047(19) 0.6572(2) 0.0513(8) Uani 1 1 d . .
O3 O 0.5490(4) 0.59841(16) 0.4287(2) 0.0482(8) Uani 1 1 d . .
N1 N 0.3596(4) 0.75685(14) 0.4923(2) 0.0249(6) Uani 1 1 d . .
H1 H 0.352984 0.787546 0.533611 0.030 Uiso 1 1 d R U
Se2 Se 0.12144(4) 0.64833(2) 0.56806(3) 0.02499(9) Uani 1 1 d . .
Se1 Se 0.46508(5) 0.91277(2) 0.47645(3) 0.03454(11) Uani 1 1 d . .
C4 C 0.4896(5) 0.77569(19) 0.4227(3) 0.0296(8) Uani 1 1 d . .
H4A H 0.490480 0.743174 0.366510 0.036 Uiso 1 1 calc R U
H4B H 0.599582 0.773913 0.462324 0.036 Uiso 1 1 calc R U
C5 C 0.4677(5) 0.84298(19) 0.3744(3) 0.0334(9) Uani 1 1 d . .
H5A H 0.361980 0.843972 0.330185 0.040 Uiso 1 1 calc R U
H5B H 0.559615 0.850983 0.329737 0.040 Uiso 1 1 calc R U
C6 C 0.1942(5) 0.75158(19) 0.4323(3) 0.0291(8) Uani 1 1 d . .
H6A H 0.201495 0.719662 0.375750 0.035 Uiso 1 1 calc R U
H6B H 0.163782 0.794247 0.400876 0.035 Uiso 1 1 calc R U
C7 C 0.0613(5) 0.73057(17) 0.5004(3) 0.0279(8) Uani 1 1 d . .
H7A H -0.045824 0.725595 0.458355 0.033 Uiso 1 1 calc R U
H7B H 0.046859 0.764345 0.553266 0.033 Uiso 1 1 calc R U
C11 C 0.6922(5) 0.90496(18) 0.5301(3) 0.0320(8) Uani 1 1 d . .
C12 C 0.7317(8) 0.8851(3) 0.6299(4) 0.0619(15) Uani 1 1 d . .
H12 H 0.647279 0.873862 0.673801 0.074 Uiso 1 1 calc R U
C13 C 0.9040(10) 0.8818(3) 0.6656(5) 0.084(2) Uani 1 1 d . .
H13 H 0.935376 0.869050 0.734618 0.100 Uiso 1 1 calc R U
C14 C 1.0232(8) 0.8970(3) 0.6008(6) 0.0711(18) Uani 1 1 d . .
H14 H 1.137315 0.893949 0.625016 0.085 Uiso 1 1 calc R U
C15 C 0.9825(7) 0.9163(3) 0.5035(5) 0.0659(15) Uani 1 1 d . .
H15 H 1.067254 0.926754 0.459349 0.079 Uiso 1 1 calc R U
C16 C 0.8187(6) 0.9208(3) 0.4679(4) 0.0520(12) Uani 1 1 d . .
H16 H 0.790792 0.935057 0.399221 0.062 Uiso 1 1 calc R U
C21 C 0.0856(5) 0.58900(17) 0.4531(3) 0.0267(7) Uani 1 1 d . .
C22 C 0.1825(5) 0.53346(19) 0.4524(4) 0.0384(9) Uani 1 1 d . .
H22 H 0.270007 0.526957 0.504697 0.046 Uiso 1 1 calc R U
C23 C 0.1523(6) 0.4877(2) 0.3761(4) 0.0502(12) Uani 1 1 d . .
H23 H 0.219124 0.449606 0.375843 0.060 Uiso 1 1 calc R U
C24 C 0.0264(8) 0.4968(2) 0.3007(4) 0.0581(15) Uani 1 1 d . .
H24 H 0.006770 0.465435 0.247482 0.070 Uiso 1 1 calc R U
C25 C -0.0703(9) 0.5507(3) 0.3019(4) 0.0652(17) Uani 1 1 d . .
H25 H -0.157743 0.556482 0.249358 0.078 Uiso 1 1 calc R U
C26 C -0.0442(6) 0.5977(2) 0.3787(3) 0.0457(11) Uani 1 1 d . .
H26 H -0.114032 0.634920 0.379702 0.055 Uiso 1 1 calc R U

loop_
_atom_site_aniso_label
_atom_site_aniso_U_11
_atom_site_aniso_U_22
_atom_site_aniso_U_33
_atom_site_aniso_U_23
_atom_site_aniso_U_13
_atom_site_aniso_U_12
Mn1 0.0239(3) 0.0306(3) 0.0196(2) 0.0027(2) 0.0025(2) 0.0021(2)
C1 0.033(2) 0.055(3) 0.032(2) 0.0081(19) 0.0055(17) 0.0103(19)
C2 0.033(2) 0.047(2) 0.0239(17) 0.0043(16) 0.0036(16) 0.0049(18)
C3 0.031(2) 0.037(2) 0.0267(17) 0.0061(15) 0.0010(15) 0.0018(16)
Br1 0.0378(2) 0.0463(2) 0.02302(17) -0.00778(15) 0.00447(15) -0.00220(17)
O1 0.076(3) 0.075(3) 0.055(2) 0.0380(19) 0.0183(19) 0.030(2)
O2 0.0265(17) 0.077(2) 0.0495(18) 0.0031(16) -0.0029(14) -0.0033(16)
O3 0.051(2) 0.054(2) 0.0414(16) -0.0107(14) 0.0141(15) 0.0118(15)
N1 0.0255(16) 0.0272(16) 0.0225(13) -0.0005(11) 0.0046(12) -0.0037(12)
Se2 0.02700(19) 0.02381(18) 0.02468(17) 0.00032(13) 0.00539(13) -0.00101(14)
Se1 0.0306(2) 0.0305(2) 0.0429(2) -0.00082(16) 0.00579(17) 0.00053(16)
C4 0.032(2) 0.032(2) 0.0257(17) -0.0002(14) 0.0099(15) -0.0057(16)
C5 0.037(2) 0.036(2) 0.0266(18) 0.0029(15) 0.0022(16) -0.0090(17)
C6 0.029(2) 0.031(2) 0.0265(17) 0.0055(14) -0.0026(15) -0.0005(15)
C7 0.0252(19) 0.0208(17) 0.0373(19) -0.0007(14) 0.0002(15) 0.0027(14)
C11 0.034(2) 0.0246(19) 0.037(2) -0.0073(15) -0.0017(16) 0.0010(15)
C12 0.074(4) 0.075(4) 0.036(2) -0.004(2) -0.005(2) 0.008(3)
C13 0.102(6) 0.090(5) 0.051(3) -0.014(3) -0.041(4) 0.025(4)
C14 0.049(3) 0.061(4) 0.100(5) -0.031(3) -0.019(3) 0.004(3)
C15 0.033(3) 0.068(4) 0.096(4) -0.007(3) 0.002(3) -0.002(2)
C16 0.037(3) 0.056(3) 0.063(3) 0.007(2) 0.003(2) -0.003(2)
C21 0.031(2) 0.0229(18) 0.0268(16) 0.0004(13) 0.0074(14) -0.0062(14)
C22 0.035(2) 0.024(2) 0.057(2) -0.0035(17) 0.0066(19) -0.0014(16)
C23 0.057(3) 0.027(2) 0.070(3) -0.012(2) 0.028(3) -0.005(2)
C24 0.104(5) 0.034(3) 0.038(2) -0.0112(19) 0.014(3) -0.017(3)
C25 0.108(5) 0.042(3) 0.040(3) -0.001(2) -0.028(3) -0.011(3)
C26 0.062(3) 0.032(2) 0.041(2) 0.0005(17) -0.013(2) 0.002(2)

loop_
_atom_type_symbol
_atom_type_description
_atom_type_scat_dispersion_real
_atom_type_scat_dispersion_imag
_atom_type_scat_source
C C 0.0033 0.0016 'International Tables Vol C Tables 4.2.6.8 and 6.1.1.4'
H H 0.0000 0.0000 'International Tables Vol C Tables 4.2.6.8 and 6.1.1.4'
N N 0.0061 0.0033 'International Tables Vol C Tables 4.2.6.8 and 6.1.1.4'
O O 0.0106 0.0060 'International Tables Vol C Tables 4.2.6.8 and 6.1.1.4'
Mn Mn 0.3368 0.7283 'International Tables Vol C Tables 4.2.6.8 and 6.1.1.4'
Br Br -0.2901 2.4595 'International Tables Vol C Tables 4.2.6.8 and 6.1.1.4'
Se Se -0.0929 2.2259 'International Tables Vol C Tables 4.2.6.8 and 6.1.1.4'

loop_
_geom_angle_atom_site_label_1
_geom_angle_atom_site_label_2
_geom_angle_atom_site_label_3
_geom_angle
C3 Mn1 C2 90.70(18)
C3 Mn1 C1 90.73(18)
C2 Mn1 C1 88.39(19)
C3 Mn1 N1 92.36(14)
C2 Mn1 N1 94.81(15)
C1 Mn1 N1 175.52(16)
C3 Mn1 Se2 98.58(13)
C2 Mn1 Se2 170.66(12)
C1 Mn1 Se2 90.38(14)
N1 Mn1 Se2 85.96(8)
C3 Mn1 Br1 178.05(13)
C2 Mn1 Br1 88.27(13)
C1 Mn1 Br1 90.89(14)
N1 Mn1 Br1 86.08(8)
Se2 Mn1 Br1 82.49(2)
O1 C1 Mn1 178.3(4)
O2 C2 Mn1 176.8(4)
O3 C3 Mn1 177.0(4)
C4 N1 C6 110.1(3)
C4 N1 Mn1 115.9(2)
C6 N1 Mn1 114.7(2)
C4 N1 H1 106.2
C6 N1 H1 107.0
Mn1 N1 H1 102.0
C21 Se2 C7 100.51(16)
C21 Se2 Mn1 109.80(11)
C7 Se2 Mn1 93.23(11)
C11 Se1 C5 97.16(17)
N1 C4 C5 115.0(3)
N1 C4 H4A 108.5
C5 C4 H4A 108.5
N1 C4 H4B 108.5
C5 C4 H4B 108.5
H4A C4 H4B 107.5
C4 C5 Se1 113.3(2)
C4 C5 H5A 108.9
Se1 C5 H5A 108.9
C4 C5 H5B 108.9
Se1 C5 H5B 108.9
H5A C5 H5B 107.7
N1 C6 C7 111.1(3)
N1 C6 H6A 109.4
C7 C6 H6A 109.4
N1 C6 H6B 109.4
C7 C6 H6B 109.4
H6A C6 H6B 108.0
C6 C7 Se2 110.6(2)
C6 C7 H7A 109.5
Se2 C7 H7A 109.5
C6 C7 H7B 109.5
Se2 C7 H7B 109.5
H7A C7 H7B 108.1
C12 C11 C16 119.5(5)
C12 C11 Se1 120.9(4)
C16 C11 Se1 119.5(3)
C11 C12 C13 117.9(6)
C11 C12 H12 121.1
C13 C12 H12 121.1
C14 C13 C12 120.2(5)
C14 C13 H13 119.9
C12 C13 H13 119.9
C15 C14 C13 121.2(6)
C15 C14 H14 119.4
C13 C14 H14 119.4
C14 C15 C16 119.8(6)
C14 C15 H15 120.1
C16 C15 H15 120.1
C15 C16 C11 121.4(5)
C15 C16 H16 119.3
C11 C16 H16 119.3
C26 C21 C22 120.0(4)
C26 C21 Se2 121.3(3)
C22 C21 Se2 118.4(3)
C23 C22 C21 120.2(4)
C23 C22 H22 119.9
C21 C22 H22 119.9
C24 C23 C22 120.1(5)
C24 C23 H23 119.9
C22 C23 H23 119.9
C25 C24 C23 119.9(4)
C25 C24 H24 120.0
C23 C24 H24 120.0
C24 C25 C26 121.4(5)
C24 C25 H25 119.3
C26 C25 H25 119.3
C21 C26 C25 118.3(5)
C21 C26 H26 120.8
C25 C26 H26 120.8

loop_
_geom_bond_atom_site_label_1
_geom_bond_atom_site_label_2
_geom_bond_distance
Mn1 C3 1.790(4)
Mn1 C2 1.801(4)
Mn1 C1 1.803(4)
Mn1 N1 2.131(3)
Mn1 Se2 2.4758(7)
Mn1 Br1 2.5280(6)
C1 O1 1.145(5)
C2 O2 1.149(5)
C3 O3 1.148(5)
N1 C4 1.488(4)
N1 C6 1.494(5)
N1 H1 0.8334
Se2 C21 1.932(4)
Se2 C7 1.949(4)
Se1 C11 1.913(4)
Se1 C5 1.955(4)
C4 C5 1.523(5)
C4 H4A 0.9900
C4 H4B 0.9900
C5 H5A 0.9900
C5 H5B 0.9900
C6 C7 1.505(5)
C6 H6A 0.9900
C6 H6B 0.9900
C7 H7A 0.9900
C7 H7B 0.9900
C11 C12 1.372(6)
C11 C16 1.388(6)
C12 C13 1.431(9)
C12 H12 0.9500
C13 C14 1.362(10)
C13 H13 0.9500
C14 C15 1.341(9)
C14 H14 0.9500
C15 C16 1.367(7)
C15 H15 0.9500
C16 H16 0.9500
C21 C26 1.379(6)
C21 C22 1.384(5)
C22 C23 1.374(6)
C22 H22 0.9500
C23 C24 1.367(8)
C23 H23 0.9500
C24 C25 1.355(8)
C24 H24 0.9500
C25 C26 1.394(6)
C25 H25 0.9500
C26 H26 0.9500
